data_4322038
loop_
_publ_author_name
'Ina Loose'
'Elisabeth Droste'
'Michael B\"osing'
'Heinrich Pohlmann'
'Michael H. Dickman'
'Cristina Rosu'
'Michael T. Pope'
'Bernt Krebs'

_publ_contact_author
;
Bernt Krebs
Anorganisch-Chemisches Institut
Westfaelische Wilhelms-Universitaet Muenster
Wilhelm-Klemm-Strasse 8
48149 Muenster
Bundesrepublik Deutschland
;
_publ_contact_author_email krebs@uni-muenster.de
_publ_contact_author_fax '0049 251 83 83 66'
_publ_contact_author_phone '0049 251 83 31 31'
_publ_section_title
;
 Heteropolymetalate Clusters of the Subvalent Main Group Elements BiIII
 and SbIII
;
_journal_name_full 'Inorganic Chemistry'
_journal_page_first 2688
_journal_page_last 2694
_journal_paper_doi 10.1021/ic981313m
_journal_volume 38
_journal_year 1999
_chemical_formula_sum 'Bi Co0.86 H23.5 Na4.44 O58.5 W10.14'
_chemical_formula_weight 3185.66
_chemical_name_systematic
; 
 ? 
;
_space_group_IT_number 14
_symmetry_cell_setting monoclinic
_symmetry_space_group_name_Hall '-P 2yn'
_symmetry_space_group_name_H-M 'P 1 21/n 1'
_atom_sites_solution_hydrogens geom
_atom_sites_solution_primary direct
_atom_sites_solution_secondary difmap
_audit_creation_method SHELXL-97
_cell_angle_alpha 90.00
_cell_angle_beta 94.53(3)
_cell_angle_gamma 90.00
_cell_formula_units_Z 4
_cell_length_a 12.903(3)
_cell_length_b 25.142(5)
_cell_length_c 16.230(3)
_cell_measurement_temperature 293(2)
_cell_measurement_theta_max 52.1
_cell_measurement_theta_min 8.1
_cell_volume 5248.7(19)
_computing_structure_refinement 'SHELXL-97 (Sheldrick, 1997)'
_computing_structure_solution 'SHELXS-97 (Sheldrick, 1990)'
_diffrn_ambient_temperature 293(2)
_diffrn_measured_fraction_theta_full 0.905
_diffrn_measured_fraction_theta_max 0.905
_diffrn_radiation_monochromator graphite
_diffrn_radiation_source 'fine-focus sealed tube'
_diffrn_radiation_type MoK\a
_diffrn_radiation_wavelength 0.71073
_diffrn_reflns_av_R_equivalents 0.1385
_diffrn_reflns_av_sigmaI/netI 0.0543
_diffrn_reflns_limit_h_max 14
_diffrn_reflns_limit_h_min -14
_diffrn_reflns_limit_k_max 30
_diffrn_reflns_limit_k_min -30
_diffrn_reflns_limit_l_max 20
_diffrn_reflns_limit_l_min -20
_diffrn_reflns_number 74058
_diffrn_reflns_theta_full 26.09
_diffrn_reflns_theta_max 26.09
_diffrn_reflns_theta_min 4.28
_exptl_absorpt_coefficient_mu 25.888
_exptl_absorpt_correction_type numerical
_exptl_crystal_colour pink
_exptl_crystal_density_diffrn 4.032
_exptl_crystal_density_method 'not measured'
_exptl_crystal_F_000 5588
_exptl_crystal_size_max 0.4
_exptl_crystal_size_mid 0.15
_exptl_crystal_size_min 0.07
_refine_diff_density_max 3.015
_refine_diff_density_min -2.916
_refine_diff_density_rms 0.423
_refine_ls_extinction_method none
_refine_ls_goodness_of_fit_ref 1.158
_refine_ls_hydrogen_treatment mixed
_refine_ls_matrix_type full
_refine_ls_number_parameters 572
_refine_ls_number_reflns 9638
_refine_ls_number_restraints 0
_refine_ls_restrained_S_all 1.158
_refine_ls_R_factor_all 0.0639
_refine_ls_R_factor_gt 0.0549
_refine_ls_shift/su_max 0.046
_refine_ls_shift/su_mean 0.002
_refine_ls_structure_factor_coef Fsqd
_refine_ls_weighting_details 'w=1/[\s^2^(Fo^2^)+(0.0554P)^2^+214.2741P] where P=(Fo^2^+2Fc^2^)/3'
_refine_ls_weighting_scheme calc
_refine_ls_wR_factor_gt 0.1335
_refine_ls_wR_factor_ref 0.1389
_reflns_number_gt 8530
_reflns_number_total 9638
_reflns_threshold_expression >2sigma(I)
_cod_data_source_file ic981313m_2.cif
_cod_data_source_block cobiw
_cod_depositor_comments
;
The following automatic conversions were performed:

'_refine_ls_weighting_scheme' value 'calc
w=1/[\s^2^(Fo^2^)+(0.0554P)^2^+214.2741P] where P=(Fo^2^+2Fc^2^)/3'
was changed to 'calc'. New tag '_refine_ls_weighting_details' was
created. The value of the new tag was set to
'w=1/[\s^2^(Fo^2^)+(0.0554P)^2^+214.2741P] where P=(Fo^2^+2Fc^2^)/3'.

Automatic conversion script
Id: cif_fix_values 3143 2015-03-26 13:38:13Z robertas 
;
_cod_original_cell_volume 5248.5(18)
_cod_original_formula_sum 'H23.50 Bi Co0.86 Na4.44 O58.50 W10.14'
_cod_database_code 4322038

loop_
_symmetry_equiv_pos_as_xyz
'x, y, z'
'-x+1/2, y+1/2, -z+1/2'
'-x, -y, -z'
'x-1/2, -y-1/2, z-1/2'

loop_
_atom_site_label
_atom_site_type_symbol
_atom_site_fract_x
_atom_site_fract_y
_atom_site_fract_z
_atom_site_U_iso_or_equiv
_atom_site_adp_type
_atom_site_occupancy
_atom_site_calc_flag
_atom_site_refinement_flags
_atom_site_disorder_assembly
_atom_site_disorder_group
Bi1 Bi 0.06703(5) 0.08727(2) 0.08526(4) 0.01741(15) Uani 1 d . . .
W1 W 0.31563(6) 0.14016(3) 0.15914(4) 0.02324(17) Uani 1 d . . .
W2 W 0.12589(6) 0.22176(3) 0.03743(5) 0.02334(17) Uani 1 d . . .
W3 W 0.24141(6) 0.02954(3) 0.24851(4) 0.02340(17) Uani 1 d . . .
W4 W 0.16586(6) 0.14336(3) 0.31933(4) 0.02360(17) Uani 1 d . . .
W5 W -0.02571(6) 0.22628(3) 0.19560(4) 0.02294(17) Uani 1 d . . .
W6 W -0.03026(6) 0.03614(3) 0.30013(4) 0.02424(17) Uani 1 d . . .
W7 W -0.20192(6) 0.10989(3) 0.18807(4) 0.02222(17) Uani 1 d . . .
W8 W -0.12455(5) -0.00580(3) 0.11277(4) 0.01815(16) Uani 1 d . . .
W9 W -0.12205(6) 0.18805(3) 0.01242(4) 0.02237(17) Uani 1 d . . .
W10 W -0.15295(6) 0.06838(3) -0.10236(4) 0.02064(16) Uani 1 d . . .
W1X W 0.28691(16) 0.13101(7) -0.06355(12) 0.0268(4) Uani 0.14 d P . .
Co1X Co 0.28691(16) 0.13101(7) -0.06355(12) 0.0268(4) Uani 0.86 d P . .
Na1 Na -0.4235(9) 0.2115(5) 0.2438(7) 0.065(3) Uani 1 d . . .
Na2 Na -0.4142(7) 0.0091(3) 0.0936(5) 0.0368(18) Uani 1 d . . .
Na3 Na 0.297(3) 0.3512(11) 0.0252(19) 0.214(15) Uani 1 d . . .
Na4 Na -0.099(2) 0.1585(12) -0.285(2) 0.201(13) Uani 1 d . . .
Na5 Na -0.012(6) 0.443(3) 0.179(4) 0.20(3) Uiso 0.44 d P . .
O1 O 0.4404(12) 0.1658(6) 0.1597(9) 0.041(4) Uani 1 d . . .
O2 O 0.2971(11) 0.1076(5) 0.0610(8) 0.028(3) Uani 1 d . . .
O3 O 0.2323(9) 0.2005(5) 0.1198(8) 0.022(3) Uani 1 d . . .
O4 O 0.3521(11) 0.0703(5) 0.2144(8) 0.029(3) Uani 1 d . . .
O5 O 0.2890(11) 0.1676(5) 0.2743(7) 0.029(3) Uani 1 d . . .
O6 O 0.1683(9) 0.1043(4) 0.1921(7) 0.019(2) Uani 1 d . . .
O7 O 0.1841(12) 0.2753(6) -0.0036(9) 0.040(4) Uani 1 d . . .
O8 O 0.1550(10) 0.1675(5) -0.0266(8) 0.031(3) Uani 1 d . . .
O9 O -0.0141(11) 0.2296(5) -0.0247(7) 0.026(3) Uani 1 d . . .
O10 O 0.0664(11) 0.2630(5) 0.1285(8) 0.029(3) Uani 1 d . . .
O11 O 0.0198(9) 0.1682(4) 0.0966(6) 0.016(2) Uani 1 d . . .
O12 O 0.3131(13) -0.0233(5) 0.2928(9) 0.040(4) Uani 1 d . . .
O13 O -0.1978(11) -0.0037(5) -0.1412(8) 0.031(3) Uani 1 d . . .
O14 O 0.2370(10) 0.0753(5) 0.3421(7) 0.026(3) Uani 1 d . . .
O15 O 0.1017(11) 0.0108(5) 0.2756(7) 0.027(3) Uani 1 d . . .
O16 O 0.1848(12) 0.1684(5) 0.4183(8) 0.036(3) Uani 1 d . . .
O17 O 0.0423(11) 0.1039(5) 0.3235(8) 0.027(3) Uani 1 d . . .
O18 O 0.0865(10) 0.1996(5) 0.2659(7) 0.023(3) Uani 1 d . . .
O19 O -0.0656(13) 0.2783(5) 0.2551(9) 0.040(4) Uani 1 d . . .
O20 O -0.1105(11) 0.1708(5) 0.2258(8) 0.029(3) Uani 1 d . . .
O21 O -0.1311(11) 0.2372(5) 0.1007(8) 0.030(3) Uani 1 d . . .
O22 O -0.0383(12) 0.0119(6) 0.3990(8) 0.040(4) Uani 1 d . . .
O23 O -0.1019(10) -0.0170(5) 0.2375(7) 0.026(3) Uani 1 d . . .
O24 O -0.1552(11) 0.0800(5) 0.2950(7) 0.028(3) Uani 1 d . . .
O25 O -0.0507(10) 0.0660(4) 0.1658(7) 0.021(2) Uani 1 d . . .
O26 O -0.3219(11) 0.1329(5) 0.2143(9) 0.033(3) Uani 1 d . . .
O27 O -0.2421(9) 0.0419(5) 0.1480(8) 0.024(3) Uani 1 d . . .
O28 O -0.1972(10) 0.1399(5) 0.0819(8) 0.028(3) Uani 1 d . . .
O29 O -0.2082(11) -0.0606(5) 0.0946(8) 0.027(3) Uani 1 d . . .
O30 O -0.1325(11) 0.0275(5) 0.0145(7) 0.025(3) Uani 1 d . . .
O31 O -0.0040(10) 0.0333(5) -0.1028(8) 0.025(3) Uani 1 d . . .
O32 O -0.2207(11) 0.2089(5) -0.0555(9) 0.035(3) Uani 1 d . . .
O33 O -0.2768(11) 0.0875(5) -0.0812(9) 0.035(3) Uani 1 d . . .
O34 O -0.1418(12) 0.0963(6) -0.1992(9) 0.037(3) Uani 1 d . . .
O35 O -0.0779(10) 0.1255(5) -0.0391(7) 0.022(3) Uani 1 d . . .
OW1 O 0.2637(13) 0.1538(7) -0.1849(10) 0.046(4) Uiso 1 d . . .
OW2 O 0.3695(15) 0.1993(8) -0.0399(11) 0.058(5) Uiso 1 d . . .
OW3 O 0.4248(11) 0.0894(6) -0.0839(8) 0.034(3) Uiso 1 d . . .
OW4 O -0.5153(18) 0.1856(9) 0.3584(14) 0.079(6) Uiso 1 d . . .
OW5 O -0.2681(16) 0.2311(8) 0.3274(12) 0.063(5) Uiso 1 d . . .
OW6 O -0.353(2) 0.2558(12) 0.1309(17) 0.104(8) Uiso 1 d . . .
OW7 O -0.4317(13) 0.1047(6) 0.0425(9) 0.042(4) Uiso 1 d . . .
OW8 O -0.4005(11) -0.0045(6) -0.0516(8) 0.033(3) Uiso 1 d . . .
OW9 O -0.4531(18) 0.0295(9) 0.2307(13) 0.073(6) Uiso 1 d . . .
OW10 O 0.218(5) 0.409(2) -0.075(4) 0.24(2) Uiso 1 d . . .
OW11 O 0.410(3) 0.3256(15) -0.077(2) 0.139(12) Uiso 1 d . . .
OW12 O 0.389(8) 0.432(4) 0.045(7) 0.20(4) Uiso 0.50 d P . .
OW13 O 0.179(7) 0.362(3) 0.131(5) 0.13(2) Uiso 0.50 d P . .
OW14 O 0.402(3) 0.2863(15) 0.108(2) 0.140(12) Uiso 1 d . . .
OW15 O 0.257(9) 0.372(4) 0.171(6) 0.19(4) Uiso 0.50 d P . .
OW16 O -0.243(2) 0.2090(12) -0.2396(17) 0.103(8) Uiso 1 d . . .
OW17 O 0.376(5) 0.412(3) 0.122(4) 0.12(2) Uiso 0.50 d P . .
OW18 O 0.061(7) 0.123(3) -0.297(5) 0.33(4) Uiso 1 d . . .
OW19 O -0.468(3) 0.3123(17) 0.291(2) 0.158(14) Uiso 1 d . . .
OW20 O 0.047(3) 0.3774(14) 0.294(2) 0.127(11) Uiso 1 d . . .
OW21 O -0.041(3) 0.4165(15) 0.055(2) 0.136(12) Uiso 1 d . . .
OW22 O 0.092(6) 0.370(3) 0.111(4) 0.12(2) Uiso 0.50 d P . .
OW23 O -0.194(8) 0.439(4) 0.198(6) 0.18(3) Uiso 0.50 d P . .
OW24 O 0.211(6) 0.090(3) -0.311(4) 0.13(2) Uiso 0.50 d P . .
OW25 O 0.567(3) 0.2285(14) -0.050(2) 0.130(11) Uiso 1 d . . .
OW26 O 0.216(4) 0.0239(18) 0.496(3) 0.179(17) Uiso 1 d . . .
OW27 O -0.157(4) 0.3451(19) 0.044(3) 0.190(18) Uiso 1 d . . .

loop_
_atom_site_aniso_label
_atom_site_aniso_U_11
_atom_site_aniso_U_22
_atom_site_aniso_U_33
_atom_site_aniso_U_23
_atom_site_aniso_U_13
_atom_site_aniso_U_12
Bi1 0.0194(4) 0.0118(3) 0.0212(3) -0.0021(2) 0.0027(2) -0.0003(2)
W1 0.0216(4) 0.0200(3) 0.0280(4) -0.0044(3) 0.0012(3) -0.0022(3)
W2 0.0260(4) 0.0129(3) 0.0318(4) 0.0000(3) 0.0066(3) -0.0009(3)
W3 0.0268(4) 0.0170(3) 0.0257(4) -0.0018(3) -0.0029(3) 0.0021(3)
W4 0.0283(4) 0.0188(3) 0.0236(4) -0.0056(3) 0.0014(3) -0.0024(3)
W5 0.0256(4) 0.0137(3) 0.0300(4) -0.0063(3) 0.0051(3) 0.0000(3)
W6 0.0287(4) 0.0222(4) 0.0219(4) -0.0001(3) 0.0029(3) -0.0039(3)
W7 0.0219(4) 0.0159(3) 0.0296(4) -0.0044(3) 0.0067(3) -0.0001(3)
W8 0.0197(4) 0.0121(3) 0.0230(3) -0.0019(2) 0.0036(2) -0.0011(2)
W9 0.0234(4) 0.0144(3) 0.0292(4) -0.0017(3) 0.0010(3) 0.0034(3)
W10 0.0220(4) 0.0132(3) 0.0263(4) -0.0013(2) -0.0007(3) 0.0024(3)
W1X 0.0254(11) 0.0241(9) 0.0318(10) -0.0011(7) 0.0078(7) -0.0023(8)
Co1X 0.0254(11) 0.0241(9) 0.0318(10) -0.0011(7) 0.0078(7) -0.0023(8)
Na1 0.051(7) 0.082(8) 0.064(7) -0.021(6) 0.013(5) -0.005(6)
Na2 0.029(5) 0.032(4) 0.050(5) -0.003(4) 0.003(3) -0.005(3)
Na3 0.31(4) 0.13(2) 0.21(3) -0.011(19) 0.03(3) -0.11(2)
Na4 0.18(3) 0.16(2) 0.25(3) 0.08(2) 0.00(2) -0.03(2)
O1 0.033(9) 0.046(9) 0.043(9) -0.009(7) 0.000(6) -0.006(7)
O2 0.029(8) 0.024(7) 0.031(7) 0.003(5) 0.006(5) 0.003(5)
O3 0.009(6) 0.023(6) 0.035(7) 0.002(5) 0.007(5) -0.009(5)
O4 0.031(8) 0.020(6) 0.034(7) 0.002(5) -0.003(5) 0.012(5)
O5 0.037(8) 0.024(7) 0.025(7) -0.016(5) 0.000(5) -0.007(6)
O6 0.016(7) 0.010(5) 0.030(6) 0.003(4) -0.001(5) 0.005(4)
O7 0.038(10) 0.035(8) 0.049(9) 0.001(6) 0.014(7) -0.003(7)
O8 0.022(8) 0.031(7) 0.040(8) 0.005(6) -0.001(5) -0.008(6)
O9 0.038(8) 0.015(6) 0.025(6) 0.000(5) -0.001(5) 0.005(5)
O10 0.034(8) 0.013(6) 0.040(8) -0.006(5) 0.004(6) 0.001(5)
O11 0.022(7) 0.009(5) 0.017(5) 0.000(4) -0.001(4) -0.003(4)
O12 0.053(10) 0.020(7) 0.043(8) 0.010(6) -0.010(7) -0.008(6)
O13 0.028(8) 0.031(7) 0.034(7) 0.002(6) 0.003(5) -0.007(6)
O14 0.023(7) 0.030(7) 0.025(6) 0.000(5) 0.003(5) -0.007(5)
O15 0.039(8) 0.018(6) 0.023(6) -0.005(5) -0.001(5) -0.001(5)
O16 0.050(10) 0.026(7) 0.030(7) -0.014(6) 0.000(6) -0.002(6)
O17 0.034(8) 0.016(6) 0.031(7) -0.004(5) 0.012(5) 0.004(5)
O18 0.020(7) 0.018(6) 0.031(7) -0.010(5) 0.005(5) -0.003(5)
O19 0.047(10) 0.022(7) 0.050(9) -0.009(6) 0.004(7) -0.007(6)
O20 0.032(8) 0.018(6) 0.038(7) -0.010(5) 0.003(6) 0.000(5)
O21 0.033(8) 0.019(6) 0.039(8) 0.004(5) 0.001(6) 0.006(5)
O22 0.046(10) 0.049(9) 0.026(7) -0.002(6) 0.005(6) -0.008(7)
O23 0.030(8) 0.019(6) 0.028(7) -0.001(5) 0.003(5) 0.000(5)
O24 0.035(8) 0.027(7) 0.022(6) -0.004(5) 0.009(5) -0.006(6)
O25 0.019(7) 0.017(6) 0.029(6) -0.006(5) 0.009(5) -0.002(5)
O26 0.029(8) 0.021(7) 0.050(9) -0.006(6) 0.009(6) -0.002(6)
O27 0.013(7) 0.024(6) 0.035(7) -0.002(5) 0.009(5) -0.005(5)
O28 0.028(8) 0.018(6) 0.036(7) -0.008(5) 0.000(5) -0.002(5)
O29 0.043(9) 0.013(6) 0.027(7) -0.001(5) 0.014(6) 0.001(5)
O30 0.040(8) 0.016(6) 0.019(6) 0.000(5) 0.000(5) 0.002(5)
O31 0.014(7) 0.023(6) 0.038(7) -0.004(5) 0.000(5) 0.006(5)
O32 0.032(9) 0.027(7) 0.046(8) 0.000(6) 0.001(6) 0.001(6)
O33 0.026(8) 0.016(6) 0.062(10) -0.008(6) 0.005(6) 0.001(5)
O34 0.039(9) 0.038(8) 0.034(8) 0.014(6) 0.005(6) -0.007(7)
O35 0.020(7) 0.015(6) 0.030(7) -0.003(5) -0.002(5) -0.002(5)

loop_
_atom_type_symbol
_atom_type_description
_atom_type_scat_dispersion_real
_atom_type_scat_dispersion_imag
_atom_type_scat_source
O O 0.0106 0.0060 'International Tables Vol C Tables 4.2.6.8 and 6.1.1.4'
Na Na 0.0362 0.0249 'International Tables Vol C Tables 4.2.6.8 and 6.1.1.4'
Co Co 0.3494 0.9721 'International Tables Vol C Tables 4.2.6.8 and 6.1.1.4'
W W -0.8490 6.8722 'International Tables Vol C Tables 4.2.6.8 and 6.1.1.4'
Bi Bi -4.1077 10.2566 'International Tables Vol C Tables 4.2.6.8 and 6.1.1.4'
H H 0.0000 0.0000 'International Tables Vol C Tables 4.2.6.8 and 6.1.1.4'

loop_
_geom_angle_atom_site_label_1
_geom_angle_atom_site_label_2
_geom_angle_atom_site_label_3
_geom_angle
_geom_angle_site_symmetry_1
_geom_angle_site_symmetry_3
_geom_angle_publ_flag
O6 Bi1 O11 84.3(4) . . ?
O6 Bi1 O25 88.4(5) . . ?
O11 Bi1 O25 88.0(4) . . ?
O6 Bi1 W8 115.4(3) . . ?
O11 Bi1 W8 114.9(3) . . ?
O25 Bi1 W8 37.4(3) . . ?
O1 W1 O2 103.5(7) . . ?
O1 W1 O3 101.6(6) . . ?
O2 W1 O3 91.9(5) . . ?
O1 W1 O4 97.9(7) . . ?
O2 W1 O4 90.4(5) . . ?
O3 W1 O4 159.2(5) . . ?
O1 W1 O5 95.3(6) . . ?
O2 W1 O5 161.2(6) . . ?
O3 W1 O5 84.7(5) . . ?
O4 W1 O5 86.4(5) . . ?
O1 W1 O6 165.4(6) . . ?
O2 W1 O6 88.4(5) . . ?
O3 W1 O6 86.2(4) . . ?
O4 W1 O6 73.2(5) . . ?
O5 W1 O6 72.9(5) . . ?
O7 W2 O8 105.0(7) . . ?
O7 W2 O3 100.4(6) . . ?
O8 W2 O3 91.2(6) . . ?
O7 W2 O10 94.9(6) . . ?
O8 W2 O10 160.1(6) . . ?
O3 W2 O10 85.7(5) . . ?
O7 W2 O9 97.6(7) . . ?
O8 W2 O9 90.3(5) . . ?
O3 W2 O9 160.9(5) . . ?
O10 W2 O9 86.4(5) . . ?
O7 W2 O11 165.0(6) . . ?
O8 W2 O11 87.3(5) . . ?
O3 W2 O11 87.8(4) . . ?
O10 W2 O11 73.0(5) . . ?
O9 W2 O11 73.3(5) . . ?
O12 W3 O4 98.4(6) . . ?
O12 W3 O13 103.0(6) . 3 ?
O4 W3 O13 95.4(6) . 3 ?
O12 W3 O14 100.4(6) . . ?
O4 W3 O14 88.7(5) . . ?
O13 W3 O14 155.3(6) 3 . ?
O12 W3 O15 101.1(6) . . ?
O4 W3 O15 159.8(5) . . ?
O13 W3 O15 84.9(5) 3 . ?
O14 W3 O15 83.1(5) . . ?
O12 W3 O6 172.4(6) . . ?
O4 W3 O6 74.3(5) . . ?
O13 W3 O6 80.2(5) 3 . ?
O14 W3 O6 77.5(5) . . ?
O15 W3 O6 85.9(5) . . ?
O16 W4 O17 102.5(6) . . ?
O16 W4 O5 100.3(6) . . ?
O17 W4 O5 156.7(5) . . ?
O16 W4 O18 100.6(6) . . ?
O17 W4 O18 88.9(5) . . ?
O5 W4 O18 91.3(6) . . ?
O16 W4 O14 96.5(6) . . ?
O17 W4 O14 85.3(5) . . ?
O5 W4 O14 87.7(6) . . ?
O18 W4 O14 162.8(5) . . ?
O16 W4 O6 170.3(6) . . ?
O17 W4 O6 83.0(5) . . ?
O5 W4 O6 73.7(4) . . ?
O18 W4 O6 87.3(4) . . ?
O14 W4 O6 75.9(4) . . ?
O19 W5 O20 102.3(6) . . ?
O19 W5 O18 100.3(6) . . ?
O20 W5 O18 90.8(6) . . ?
O19 W5 O10 100.3(6) . . ?
O20 W5 O10 156.4(5) . . ?
O18 W5 O10 91.9(6) . . ?
O19 W5 O21 96.5(6) . . ?
O20 W5 O21 85.8(6) . . ?
O18 W5 O21 163.2(5) . . ?
O10 W5 O21 84.9(6) . . ?
O19 W5 O11 169.2(6) . . ?
O20 W5 O11 84.0(5) . . ?
O18 W5 O11 88.3(4) . . ?
O10 W5 O11 72.6(4) . . ?
O21 W5 O11 75.0(5) . . ?
O22 W6 O23 100.9(6) . . ?
O22 W6 O15 101.4(7) . . ?
O23 W6 O15 93.4(5) . . ?
O22 W6 O24 97.4(7) . . ?
O23 W6 O24 90.5(5) . . ?
O15 W6 O24 159.6(5) . . ?
O22 W6 O17 100.9(6) . . ?
O23 W6 O17 158.1(5) . . ?
O15 W6 O17 84.8(5) . . ?
O24 W6 O17 84.1(5) . . ?
O22 W6 O25 169.9(6) . . ?
O23 W6 O25 72.8(5) . . ?
O15 W6 O25 87.0(5) . . ?
O24 W6 O25 75.1(5) . . ?
O17 W6 O25 85.3(5) . . ?
O26 W7 O28 100.7(6) . . ?
O26 W7 O27 99.2(6) . . ?
O28 W7 O27 94.3(5) . . ?
O26 W7 O24 97.4(6) . . ?
O28 W7 O24 160.1(6) . . ?
O27 W7 O24 90.9(5) . . ?
O26 W7 O20 100.7(6) . . ?
O28 W7 O20 85.0(5) . . ?
O27 W7 O20 159.9(5) . . ?
O24 W7 O20 83.6(5) . . ?
O26 W7 O25 169.8(5) . . ?
O28 W7 O25 87.6(5) . . ?
O27 W7 O25 74.0(5) . . ?
O24 W7 O25 75.4(5) . . ?
O20 W7 O25 85.9(5) . . ?
O29 W8 O30 103.0(6) . . ?
O29 W8 O31 103.9(6) . 3 ?
O30 W8 O31 95.0(6) . 3 ?
O29 W8 O23 95.5(5) . . ?
O30 W8 O23 159.7(5) . . ?
O31 W8 O23 88.6(5) 3 . ?
O29 W8 O27 92.7(5) . . ?
O30 W8 O27 89.0(5) . . ?
O31 W8 O27 161.6(5) 3 . ?
O23 W8 O27 81.7(5) . . ?
O29 W8 O25 162.7(5) . . ?
O30 W8 O25 87.6(5) . . ?
O31 W8 O25 88.6(5) 3 . ?
O23 W8 O25 72.5(5) . . ?
O27 W8 O25 73.5(5) . . ?
O29 W8 Bi1 160.5(4) . . ?
O30 W8 Bi1 64.0(4) . . ?
O31 W8 Bi1 65.1(4) 3 . ?
O23 W8 Bi1 100.0(4) . . ?
O27 W8 Bi1 101.1(3) . . ?
O25 W8 Bi1 36.7(3) . . ?
O32 W9 O9 99.0(6) . . ?
O32 W9 O35 101.9(6) . . ?
O9 W9 O35 93.7(5) . . ?
O32 W9 O21 101.6(6) . . ?
O9 W9 O21 88.4(6) . . ?
O35 W9 O21 155.8(5) . . ?
O32 W9 O28 100.6(6) . . ?
O9 W9 O28 160.1(5) . . ?
O35 W9 O28 85.4(5) . . ?
O21 W9 O28 84.6(5) . . ?
O32 W9 O11 173.3(6) . . ?
O9 W9 O11 74.3(5) . . ?
O35 W9 O11 79.9(4) . . ?
O21 W9 O11 77.5(5) . . ?
O28 W9 O11 86.0(5) . . ?
O33 W10 O34 102.2(7) . . ?
O33 W10 O35 96.7(6) . . ?
O34 W10 O35 96.0(6) . . ?
O33 W10 O13 93.8(6) . . ?
O34 W10 O13 97.1(6) . . ?
O35 W10 O13 161.1(5) . . ?
O33 W10 O31 166.2(6) . . ?
O34 W10 O31 91.4(6) . . ?
O35 W10 O31 84.1(5) . . ?
O13 W10 O31 82.0(5) . . ?
O33 W10 O30 90.5(6) . . ?
O34 W10 O30 167.3(6) . . ?
O35 W10 O30 82.5(5) . . ?
O13 W10 O30 81.8(5) . . ?
O31 W10 O30 75.9(5) . . ?
OW2 W1X OW1 88.9(7) . . ?
OW2 W1X O8 90.1(7) . . ?
OW1 W1X O8 95.4(6) . . ?
OW2 W1X O29 176.2(6) . 3 ?
OW1 W1X O29 88.5(6) . 3 ?
O8 W1X O29 92.9(5) . 3 ?
OW2 W1X O2 93.6(6) . . ?
OW1 W1X O2 175.2(6) . . ?
O8 W1X O2 80.6(5) . . ?
O29 W1X O2 89.2(5) 3 . ?
OW2 W1X OW3 90.7(7) . . ?
OW1 W1X OW3 92.8(6) . . ?
O8 W1X OW3 171.8(5) . . ?
O29 W1X OW3 86.7(5) 3 . ?
O2 W1X OW3 91.2(5) . . ?
OW4 Na1 OW5 93.4(8) . . ?
OW4 Na1 OW6 166.9(11) . . ?
OW5 Na1 OW6 89.2(9) . . ?
OW4 Na1 O1 85.9(8) . 1_455 ?
OW5 Na1 O1 163.3(9) . 1_455 ?
OW6 Na1 O1 95.3(9) . 1_455 ?
OW4 Na1 O26 104.0(8) . . ?
OW5 Na1 O26 80.7(7) . . ?
OW6 Na1 O26 89.1(9) . . ?
O1 Na1 O26 83.3(6) 1_455 . ?
OW4 Na1 OW19 84.4(11) . . ?
OW5 Na1 OW19 80.3(10) . . ?
OW6 Na1 OW19 83.4(12) . . ?
O1 Na1 OW19 116.1(11) 1_455 . ?
O26 Na1 OW19 159.7(11) . . ?
OW4 Na1 Na4 90.2(8) . 4_566 ?
OW5 Na1 Na4 110.0(7) . 4_566 ?
OW6 Na1 Na4 76.9(9) . 4_566 ?
O1 Na1 Na4 86.7(7) 1_455 4_566 ?
O26 Na1 Na4 162.0(7) . 4_566 ?
OW19 Na1 Na4 30.6(9) . 4_566 ?
OW9 Na2 OW8 170.8(8) . . ?
OW9 Na2 OW8 89.9(7) . 3_455 ?
OW8 Na2 OW8 82.3(6) . 3_455 ?
OW9 Na2 O27 81.0(7) . . ?
OW8 Na2 O27 105.3(5) . . ?
OW8 Na2 O27 162.2(6) 3_455 . ?
OW9 Na2 OW3 105.1(7) . 3 ?
OW8 Na2 OW3 78.7(5) . 3 ?
OW8 Na2 OW3 83.5(5) 3_455 3 ?
O27 Na2 OW3 113.6(6) . 3 ?
OW9 Na2 OW7 94.6(7) . . ?
OW8 Na2 OW7 79.9(5) . . ?
OW8 Na2 OW7 83.9(5) 3_455 . ?
O27 Na2 OW7 81.6(5) . . ?
OW3 Na2 OW7 156.5(6) 3 . ?
OW9 Na2 Na2 130.4(7) . 3_455 ?
OW8 Na2 Na2 41.5(4) . 3_455 ?
OW8 Na2 Na2 40.8(4) 3_455 3_455 ?
O27 Na2 Na2 144.2(5) . 3_455 ?
OW3 Na2 Na2 78.2(4) 3 3_455 ?
OW7 Na2 Na2 79.3(4) . 3_455 ?
OW10 Na3 OW17 102(2) . . ?
OW10 Na3 OW12 75(3) . . ?
OW17 Na3 OW12 34(3) . . ?
OW10 Na3 OW11 87(2) . . ?
OW17 Na3 OW11 112(2) . . ?
OW12 Na3 OW11 90(3) . . ?
OW10 Na3 OW13 99(3) . . ?
OW17 Na3 OW13 73(3) . . ?
OW12 Na3 OW13 98(3) . . ?
OW11 Na3 OW13 171(2) . . ?
OW10 Na3 O7 98(2) . . ?
OW17 Na3 O7 149(2) . . ?
OW12 Na3 O7 172(3) . . ?
OW11 Na3 O7 92.6(14) . . ?
OW13 Na3 O7 80(2) . . ?
OW10 Na3 OW14 169(2) . . ?
OW17 Na3 OW14 83(2) . . ?
OW12 Na3 OW14 104(3) . . ?
OW11 Na3 OW14 81.9(18) . . ?
OW13 Na3 OW14 92(2) . . ?
O7 Na3 OW14 83.1(13) . . ?
OW10 Na3 OW15 114(3) . . ?
OW17 Na3 OW15 49(3) . . ?
OW12 Na3 OW15 80(4) . . ?
OW11 Na3 OW15 153(3) . . ?
OW13 Na3 OW15 28(3) . . ?
O7 Na3 OW15 101(3) . . ?
OW14 Na3 OW15 77(3) . . ?
OW10 Na3 Na4 145.2(19) . 4_666 ?
OW17 Na3 Na4 45.3(18) . 4_666 ?
OW12 Na3 Na4 77(3) . 4_666 ?
OW11 Na3 Na4 113.8(17) . 4_666 ?
OW13 Na3 Na4 65(2) . 4_666 ?
O7 Na3 Na4 108.6(12) . 4_666 ?
OW14 Na3 Na4 42.7(11) . 4_666 ?
OW15 Na3 Na4 40(3) . 4_666 ?
OW15 Na4 OW19 165(3) 4_565 4_665 ?
OW15 Na4 O34 72(3) 4_565 . ?
OW19 Na4 O34 95.8(17) 4_665 . ?
OW15 Na4 OW14 92(3) 4_565 4_565 ?
OW19 Na4 OW14 100.7(18) 4_665 4_565 ?
O34 Na4 OW14 163.4(19) . 4_565 ?
OW15 Na4 OW18 128(4) 4_565 . ?
OW19 Na4 OW18 60(2) 4_665 . ?
O34 Na4 OW18 93(2) . . ?
OW14 Na4 OW18 97(3) 4_565 . ?
OW15 Na4 OW17 55(3) 4_565 4_565 ?
OW19 Na4 OW17 134(2) 4_665 4_565 ?
O34 Na4 OW17 80.8(19) . 4_565 ?
OW14 Na4 OW17 89(2) 4_565 4_565 ?
OW18 Na4 OW17 74(3) . 4_565 ?
OW15 Na4 OW16 67(3) 4_565 . ?
OW19 Na4 OW16 103.5(19) 4_665 . ?
O34 Na4 OW16 86.6(14) . . ?
OW14 Na4 OW16 87.8(15) 4_565 . ?
OW18 Na4 OW16 164(3) . . ?
OW17 Na4 OW16 122(2) 4_565 . ?
OW15 Na4 Na3 50(3) 4_565 4_565 ?
OW19 Na4 Na3 144.9(18) 4_665 4_565 ?
O34 Na4 Na3 116.1(14) . 4_565 ?
OW14 Na4 Na3 48.7(13) 4_565 4_565 ?
OW18 Na4 Na3 102(2) . 4_565 ?
OW17 Na4 Na3 46.4(18) 4_565 4_565 ?
OW16 Na4 Na3 93.3(12) . 4_565 ?
OW15 Na4 Na1 146(3) 4_565 4_665 ?
OW19 Na4 Na1 40.3(12) 4_665 4_665 ?
O34 Na4 Na1 132.7(13) . 4_665 ?
OW14 Na4 Na1 62.7(11) 4_565 4_665 ?
OW18 Na4 Na1 79(2) . 4_665 ?
OW17 Na4 Na1 138(2) 4_565 4_665 ?
OW16 Na4 Na1 88.7(11) . 4_665 ?
Na3 Na4 Na1 111.2(9) 4_565 4_665 ?
OW21 Na5 OW23 91(3) . . ?
OW21 Na5 OW20 120(3) . . ?
OW23 Na5 OW20 96(3) . . ?
OW21 Na5 OW22 55(2) . . ?
OW23 Na5 OW22 125(4) . . ?
OW20 Na5 OW22 73(3) . . ?
OW21 Na5 OW9 139(3) . 2_455 ?
OW23 Na5 OW9 76(3) . 2_455 ?
OW20 Na5 OW9 100(2) . 2_455 ?
OW22 Na5 OW9 158(4) . 2_455 ?
OW21 Na5 O12 111(3) . 2 ?
OW23 Na5 O12 157(4) . 2 ?
OW20 Na5 O12 81(2) . 2 ?
OW22 Na5 O12 77(3) . 2 ?
OW9 Na5 O12 81(2) 2_455 2 ?
W1 O1 Na1 144.1(9) . 1_655 ?
W1 O2 W1X 136.2(7) . . ?
W2 O3 W1 142.9(7) . . ?
W3 O4 W1 116.9(7) . . ?
W4 O5 W1 116.7(6) . . ?
Bi1 O6 W1 111.7(5) . . ?
Bi1 O6 W3 111.8(5) . . ?
W1 O6 W3 95.6(4) . . ?
Bi1 O6 W4 140.3(6) . . ?
W1 O6 W4 96.7(4) . . ?
W3 O6 W4 91.5(4) . . ?
W2 O7 Na3 145.5(11) . . ?
W2 O8 W1X 136.9(7) . . ?
W9 O9 W2 116.4(6) . . ?
W5 O10 W2 117.5(6) . . ?
Bi1 O11 W2 110.8(5) . . ?
Bi1 O11 W9 112.5(5) . . ?
W2 O11 W9 96.0(4) . . ?
Bi1 O11 W5 139.5(5) . . ?
W2 O11 W5 96.9(4) . . ?
W9 O11 W5 92.5(4) . . ?
W3 O12 Na5 140.6(17) . 2_545 ?
W3 O13 W10 131.2(7) 3 . ?
W3 O14 W4 114.7(6) . . ?
W6 O15 W3 146.3(7) . . ?
W4 O17 W6 147.2(7) . . ?
W5 O18 W4 153.0(7) . . ?
W5 O20 W7 146.9(7) . . ?
W9 O21 W5 114.5(6) . . ?
W6 O23 W8 117.7(6) . . ?
W7 O24 W6 117.0(6) . . ?
Bi1 O25 W8 105.9(5) . . ?
Bi1 O25 W7 128.8(6) . . ?
W8 O25 W7 96.3(5) . . ?
Bi1 O25 W6 128.6(6) . . ?
W8 O25 W6 96.7(4) . . ?
W7 O25 W6 92.5(4) . . ?
W7 O26 Na1 145.2(8) . . ?
W7 O27 W8 115.9(6) . . ?
W7 O27 Na2 129.9(6) . . ?
W8 O27 Na2 111.7(5) . . ?
W7 O28 W9 145.5(7) . . ?
W8 O29 Co1X 170.5(8) . 3 ?
W8 O29 W1X 170.5(8) . 3 ?
Co1X O29 W1X 0.00(16) 3 3 ?
W8 O30 W10 176.1(8) . . ?
W8 O31 W10 174.7(8) 3 . ?
W10 O34 Na4 154.9(13) . . ?
W9 O35 W10 133.0(7) . . ?
W1X OW3 Na2 117.4(7) . 3 ?
Na2 OW8 Na2 97.7(6) . 3_455 ?
Na2 OW9 Na5 113.3(18) . 2_445 ?
OW17 OW12 Na3 73(6) . . ?
OW22 OW13 OW15 152(10) . . ?
OW22 OW13 Na3 118(6) . . ?
OW15 OW13 Na3 82(7) . . ?
Na4 OW14 Na3 88.6(17) 4_666 . ?
OW13 OW15 Na4 144(9) . 4_666 ?
OW13 OW15 Na3 71(7) . . ?
Na4 OW15 Na3 90(4) 4_666 . ?
OW12 OW17 Na4 148(6) . 4_666 ?
OW12 OW17 Na3 73(5) . . ?
Na4 OW17 Na3 88(2) 4_666 . ?
Na4 OW19 Na1 109.1(17) 4_566 . ?
OW13 OW22 Na5 122(6) . . ?
OW24 OW23 Na5 149(7) 4_566 . ?

loop_
_geom_bond_atom_site_label_1
_geom_bond_atom_site_label_2
_geom_bond_distance
_geom_bond_site_symmetry_2
_geom_bond_publ_flag
Bi1 O6 2.130(11) . ?
Bi1 O11 2.136(11) . ?
Bi1 O25 2.148(12) . ?
Bi1 W8 3.4583(10) . ?
W1 O1 1.733(15) . ?
W1 O2 1.791(13) . ?
W1 O3 1.937(12) . ?
W1 O4 2.011(12) . ?
W1 O5 2.047(12) . ?
W1 O6 2.208(12) . ?
W2 O7 1.702(15) . ?
W2 O8 1.772(14) . ?
W2 O3 1.916(12) . ?
W2 O10 2.007(13) . ?
W2 O9 2.008(13) . ?
W2 O11 2.195(11) . ?
W3 O12 1.742(14) . ?
W3 O4 1.877(14) . ?
W3 O13 1.902(13) 3 ?
W3 O14 1.911(12) . ?
W3 O15 1.947(14) . ?
W3 O6 2.263(11) . ?
W4 O16 1.724(13) . ?
W4 O17 1.883(13) . ?
W4 O5 1.901(14) . ?
W4 O18 1.913(13) . ?
W4 O14 1.963(13) . ?
W4 O6 2.290(12) . ?
W5 O19 1.729(14) . ?
W5 O20 1.862(13) . ?
W5 O18 1.894(13) . ?
W5 O10 1.911(14) . ?
W5 O21 1.992(13) . ?
W5 O11 2.283(11) . ?
W6 O22 1.727(14) . ?
W6 O23 1.877(12) . ?
W6 O15 1.889(14) . ?
W6 O24 1.951(14) . ?
W6 O17 1.967(13) . ?
W6 O25 2.301(12) . ?
W7 O26 1.737(14) . ?
W7 O28 1.887(13) . ?
W7 O27 1.888(12) . ?
W7 O24 1.943(13) . ?
W7 O20 1.999(13) . ?
W7 O25 2.295(12) . ?
W8 O29 1.760(13) . ?
W8 O30 1.798(11) . ?
W8 O31 1.816(12) 3 ?
W8 O23 2.042(12) . ?
W8 O27 2.050(12) . ?
W8 O25 2.186(11) . ?
W9 O32 1.700(14) . ?
W9 O9 1.878(14) . ?
W9 O35 1.890(12) . ?
W9 O21 1.902(13) . ?
W9 O28 1.962(13) . ?
W9 O11 2.251(11) . ?
W10 O33 1.730(14) . ?
W10 O34 1.737(13) . ?
W10 O35 1.975(11) . ?
W10 O13 1.990(13) . ?
W10 O31 2.115(12) . ?
W10 O30 2.154(11) . ?
W1X OW2 2.041(19) . ?
W1X OW1 2.050(16) . ?
W1X O8 2.065(15) . ?
W1X O29 2.084(13) 3 ?
W1X O2 2.099(13) . ?
W1X OW3 2.113(15) . ?
Na1 OW4 2.37(3) . ?
Na1 OW5 2.38(2) . ?
Na1 OW6 2.39(3) . ?
Na1 O1 2.426(18) 1_455 ?
Na1 O26 2.439(18) . ?
Na1 OW19 2.72(4) . ?
Na1 Na4 3.98(3) 4_566 ?
Na2 OW9 2.37(2) . ?
Na2 OW8 2.402(16) . ?
Na2 OW8 2.437(17) 3_455 ?
Na2 O27 2.465(14) . ?
Na2 OW3 2.483(16) 3 ?
Na2 OW7 2.549(17) . ?
Na2 Na2 3.645(17) 3_455 ?
Na3 OW10 2.35(7) . ?
Na3 OW17 2.37(7) . ?
Na3 OW12 2.37(11) . ?
Na3 OW11 2.39(5) . ?
Na3 OW13 2.40(8) . ?
Na3 O7 2.42(3) . ?
Na3 OW14 2.46(5) . ?
Na3 OW15 2.52(11) . ?
Na3 Na4 3.27(5) 4_666 ?
Na4 OW15 2.08(11) 4_565 ?
Na4 OW19 2.15(5) 4_665 ?
Na4 O34 2.20(3) . ?
Na4 OW14 2.22(4) 4_565 ?
Na4 OW18 2.27(9) . ?
Na4 OW17 2.33(8) 4_565 ?
Na4 OW16 2.42(5) . ?
Na4 Na3 3.27(5) 4_565 ?
Na4 Na1 3.98(3) 4_665 ?
Na5 OW21 2.12(8) . ?
Na5 OW23 2.39(12) . ?
Na5 OW20 2.57(8) . ?
Na5 OW22 2.58(10) . ?
Na5 OW9 2.68(8) 2_455 ?
Na5 O12 2.71(8) 2 ?
O1 Na1 2.426(18) 1_655 ?
O12 Na5 2.71(8) 2_545 ?
O13 W3 1.902(13) 3 ?
O29 Co1X 2.084(13) 3 ?
O29 W1X 2.084(13) 3 ?
O31 W8 1.816(12) 3 ?
OW3 Na2 2.483(16) 3 ?
OW8 Na2 2.437(17) 3_455 ?
OW9 Na5 2.68(8) 2_445 ?
OW12 OW17 1.38(11) . ?
OW13 OW22 1.16(9) . ?
OW13 OW15 1.18(10) . ?
OW14 Na4 2.22(4) 4_666 ?
OW15 Na4 2.08(11) 4_666 ?
OW17 Na4 2.33(8) 4_666 ?
OW19 Na4 2.15(5) 4_566 ?
OW23 OW24 1.42(10) 4_566 ?
OW24 OW23 1.42(10) 4_665 ?
